data_4519275
loop_
_publ_author_name
'Wang, Yefei'
'Zhao, Liang'
'Ji, Guanfeng'
'He, Cheng'
'Liu, Songtao'
'Duan, Chunying'

_publ_section_title
;
 Vanadium(V<sup>IV</sup>)-Porphyrin-Based Metal-Organic Frameworks for
 Synergistic Bimetallic Activation of Inert C(sp<sup>3</sup>)-H Bonds.
;
_journal_issue 2
_journal_name_full 'ACS applied materials &amp; interfaces'
_journal_page_first 2794
_journal_page_last 2804
_journal_paper_doi 10.1021/acsami.1c20420
_journal_volume 14
_journal_year 2022
_chemical_formula_sum 'C48 H24 Mn2 N4 O11.67 V'
_chemical_formula_weight 1004.20
_space_group_crystal_system hexagonal
_space_group_IT_number 191
_space_group_name_Hall '-P 6 2'
_space_group_name_H-M_alt 'P 6/m m m'
_atom_sites_solution_hydrogens geom
_audit_creation_method SHELXL-2014
_cell_angle_alpha 90
_cell_angle_beta 90
_cell_angle_gamma 120
_cell_formula_units_Z 3
_cell_length_a 32.603(12)
_cell_length_b 32.603(12)
_cell_length_c 16.679(8)
_cell_measurement_reflns_used 6540
_cell_measurement_temperature 150(2)
_cell_measurement_theta_max 24.65
_cell_measurement_theta_min 2.44
_cell_volume 15354(11)
_computing_cell_refinement 'SAINT V8.40A (?, 2016)'
_computing_data_reduction 'SAINT V8.40A (?, 2016)'
_computing_structure_refinement 'SHELXL-2014 (Sheldrick, 2014)'
_diffrn_ambient_temperature 150(2)
_diffrn_measured_fraction_theta_full 0.973
_diffrn_measured_fraction_theta_max 0.998
_diffrn_measurement_device_type 'Bruker APEX-II CCD'
_diffrn_measurement_method 'Bruker APEX-II CCD'
_diffrn_radiation_type MoK\a
_diffrn_radiation_wavelength 0.71073
_diffrn_reflns_av_R_equivalents 0.2454
_diffrn_reflns_av_unetI/netI 0.1327
_diffrn_reflns_Laue_measured_fraction_full 0.973
_diffrn_reflns_Laue_measured_fraction_max 0.998
_diffrn_reflns_limit_h_max 22
_diffrn_reflns_limit_h_min -38
_diffrn_reflns_limit_k_max 38
_diffrn_reflns_limit_k_min -38
_diffrn_reflns_limit_l_max 17
_diffrn_reflns_limit_l_min -19
_diffrn_reflns_number 88718
_diffrn_reflns_point_group_measured_fraction_full 0.973
_diffrn_reflns_point_group_measured_fraction_max 0.998
_diffrn_reflns_theta_full 25.242
_diffrn_reflns_theta_max 25.000
_diffrn_reflns_theta_min 2.266
_exptl_absorpt_coefficient_mu 0.181
_exptl_absorpt_correction_type none
_exptl_crystal_colour 'dark violet'
_exptl_crystal_density_diffrn 0.326
_exptl_crystal_description block
_exptl_crystal_F_000 1519
_exptl_crystal_size_max 0.200
_exptl_crystal_size_mid 0.150
_exptl_crystal_size_min 0.100
_refine_diff_density_max 0.547
_refine_diff_density_min -0.274
_refine_diff_density_rms 0.051
_refine_ls_extinction_method none
_refine_ls_goodness_of_fit_ref 1.338
_refine_ls_hydrogen_treatment constr
_refine_ls_matrix_type full
_refine_ls_number_parameters 95
_refine_ls_number_reflns 5098
_refine_ls_number_restraints 64
_refine_ls_restrained_S_all 1.433
_refine_ls_R_factor_all 0.1975
_refine_ls_R_factor_gt 0.1362
_refine_ls_shift/su_max 0.000
_refine_ls_shift/su_mean 0.000
_refine_ls_structure_factor_coef Fsqd
_refine_ls_weighting_details 'w=1/[\s^2^(Fo^2^)+(0.0500P)^2^+0.2000P] where P=(Fo^2^+2Fc^2^)/3'
_refine_ls_weighting_scheme calc
_refine_ls_wR_factor_gt 0.2987
_refine_ls_wR_factor_ref 0.3123
_reflns_Friedel_coverage 0.000
_reflns_number_gt 1567
_reflns_number_total 5098
_reflns_threshold_expression 'I > 2\s(I)'
_cod_data_source_file am1c20420_si_002.cif
_cod_data_source_block Mn-TCPP(V)
_cod_original_cell_volume 15354(14)
_cod_database_code 4519275
_shelx_space_group_comment
;
The symmetry employed for this shelxl refinement is uniquely defined
by the following loop, which should always be used as a source of
symmetry information in preference to the above space-group names.
They are only intended as comments.
;
_shelx_estimated_absorpt_t_min 0.965
_shelx_estimated_absorpt_t_max 0.982
_shelxl_version_number 2014-3

loop_
_space_group_symop_operation_xyz
'x, y, z'
'x-y, x, z'
'-y, x-y, z'
'-x, -y, z'
'-x+y, -x, z'
'y, -x+y, z'
'x-y, -y, -z'
'x, x-y, -z'
'y, x, -z'
'-x+y, y, -z'
'-x, -x+y, -z'
'-y, -x, -z'
'-x, -y, -z'
'-x+y, -x, -z'
'y, -x+y, -z'
'x, y, -z'
'x-y, x, -z'
'-y, x-y, -z'
'-x+y, y, z'
'-x, -x+y, z'
'-y, -x, z'
'x-y, -y, z'
'x, x-y, z'
'y, x, z'

loop_
_atom_site_label
_atom_site_type_symbol
_atom_site_fract_x
_atom_site_fract_y
_atom_site_fract_z
_atom_site_U_iso_or_equiv
_atom_site_adp_type
_atom_site_occupancy
_atom_site_site_symmetry_order
_atom_site_calc_flag
_atom_site_refinement_flags_posn
_atom_site_refinement_flags_adp
_atom_site_refinement_flags_occupancy
_atom_site_disorder_assembly
_atom_site_disorder_group
Mn1 Mn 0.40768(7) 0.70384(4) 0.5000 0.1596(9) Uani 1 4 d S TU P . .
C10 C 0.3838(3) 0.7675(6) 0.6125(7) 0.197(6) Uani 1 2 d S TU P . .
V1 V 0.5000 1.0000 1.0000 0.2388(17) Uani 1 8 d S TU P . .
C7 C 0.4633(2) 0.8618(3) 0.7665(5) 0.226(4) Uani 1 1 d D . . . .
H7 H 0.4951 0.8742 0.7842 0.272 Uiso 1 1 calc R U . . .
O3 O 0.3333 0.6667 0.5000 0.144(3) Uani 1 12 d S TU P . .
C8 C 0.4448(3) 0.8230(3) 0.7039(5) 0.210(3) Uani 1 1 d D U . . .
H8 H 0.4650 0.8116 0.6860 0.252 Uiso 1 1 calc R U . . .
O1 O 0.4103(2) 0.7517(2) 0.5899(3) 0.190(2) Uani 1 1 d . U . . .
C6 C 0.4396(2) 0.8792(4) 0.7972(6) 0.175(4) Uani 1 2 d DS T P . .
O2 O 0.5594(4) 1.0000 1.0000 0.114(4) Uani 0.5 4 d S TU P . .
N1 N 0.4649(2) 0.9298(4) 1.0000 0.2388(17) Uani 1 4 d S TU P . .
O4 O 0.4848(4) 0.7424(2) 0.5000 0.292(6) Uani 1 4 d S TU P . .
N2 N 0.5000 1.0000 0.8769(6) 0.2388(17) Uani 1 4 d S TU P . .
C9 C 0.4021(2) 0.8043(4) 0.6734(6) 0.157(3) Uani 1 2 d DS TU P . .
C5 C 0.48898(12) 0.9780(2) 0.7457(4) 0.195(4) Uani 1 2 d S T P . .
H5 H 0.4792 0.9584 0.6994 0.233 Uiso 1 2 calc R U P . .
C3 C 0.45827(19) 0.9165(4) 0.8549(5) 0.204(5) Uani 1 2 d S TU P . .
C4 C 0.4806(2) 0.9612(4) 0.8285(5) 0.176(3) Uani 1 2 d S TU P . .
C2 C 0.45145(19) 0.9029(4) 0.9346(5) 0.224(3) Uani 1 2 d S TU P . .
C1 C 0.4256(2) 0.8512(4) 0.9620(4) 0.270(6) Uani 1 2 d S TU P . .
H1 H 0.4120 0.8241 0.9282 0.324 Uiso 1 2 calc R U P . .

loop_
_atom_site_aniso_label
_atom_site_aniso_U_11
_atom_site_aniso_U_22
_atom_site_aniso_U_33
_atom_site_aniso_U_23
_atom_site_aniso_U_13
_atom_site_aniso_U_12
Mn1 0.1849(19) 0.1770(14) 0.1195(11) 0.000 0.000 0.0924(9)
C10 0.250(14) 0.221(14) 0.111(7) -0.016(8) -0.008(4) 0.111(7)
V1 0.375(4) 0.165(2) 0.1060(17) 0.000 0.000 0.0825(12)
C7 0.246(11) 0.210(8) 0.219(8) -0.078(7) -0.081(7) 0.111(8)
O3 0.177(5) 0.177(5) 0.078(5) 0.000 0.000 0.089(3)
C8 0.221(8) 0.185(7) 0.248(8) -0.043(6) -0.052(7) 0.119(7)
O1 0.227(6) 0.180(4) 0.144(3) -0.014(3) -0.029(3) 0.087(4)
C6 0.197(9) 0.191(12) 0.135(8) -0.004(8) -0.002(4) 0.095(6)
O2 0.189(8) 0.056(6) 0.052(4) 0.000 0.000 0.028(3)
N1 0.375(4) 0.165(2) 0.1060(17) 0.000 0.000 0.0825(12)
O4 0.207(6) 0.178(6) 0.499(18) 0.000 0.000 0.103(3)
N2 0.375(4) 0.165(2) 0.1060(17) 0.000 0.000 0.0825(12)
C9 0.158(6) 0.174(9) 0.145(7) -0.002(6) -0.001(3) 0.087(5)
C5 0.294(9) 0.146(9) 0.094(4) -0.019(4) -0.0096(19) 0.073(4)
C3 0.316(11) 0.125(7) 0.108(6) -0.030(6) -0.015(3) 0.062(4)
C4 0.217(7) 0.173(8) 0.124(6) -0.005(6) -0.002(3) 0.087(4)
C2 0.351(8) 0.161(6) 0.096(5) 0.002(5) 0.001(2) 0.080(3)
C1 0.440(13) 0.197(9) 0.091(5) -0.032(5) -0.016(2) 0.099(5)

loop_
_atom_type_symbol
_atom_type_description
_atom_type_scat_dispersion_real
_atom_type_scat_dispersion_imag
_atom_type_scat_source
C C 0.0033 0.0016 'International Tables Vol C Tables 4.2.6.8 and 6.1.1.4'
H H 0.0000 0.0000 'International Tables Vol C Tables 4.2.6.8 and 6.1.1.4'
Mn Mn 0.3368 0.7283 'International Tables Vol C Tables 4.2.6.8 and 6.1.1.4'
N N 0.0061 0.0033 'International Tables Vol C Tables 4.2.6.8 and 6.1.1.4'
O O 0.0106 0.0060 'International Tables Vol C Tables 4.2.6.8 and 6.1.1.4'
V V 0.3005 0.5294 'International Tables Vol C Tables 4.2.6.8 and 6.1.1.4'

loop_
_geom_angle_atom_site_label_1
_geom_angle_atom_site_label_2
_geom_angle_atom_site_label_3
_geom_angle
_geom_angle_site_symmetry_1
_geom_angle_site_symmetry_3
_geom_angle_publ_flag
O3 Mn1 O1 92.01(18) . 16_556 ?
O3 Mn1 O1 92.01(18) . 8_566 ?
O1 Mn1 O1 90.6(3) 16_556 8_566 ?
O3 Mn1 O1 92.01(18) . 23_565 ?
O1 Mn1 O1 176.0(4) 16_556 23_565 ?
O1 Mn1 O1 89.3(3) 8_566 23_565 ?
O3 Mn1 O1 92.01(18) . . ?
O1 Mn1 O1 89.3(3) 16_556 . ?
O1 Mn1 O1 176.0(4) 8_566 . ?
O1 Mn1 O1 90.6(3) 23_565 . ?
O3 Mn1 O4 180.0 . . ?
O1 Mn1 O4 87.99(18) 16_556 . ?
O1 Mn1 O4 87.99(18) 8_566 . ?
O1 Mn1 O4 87.99(18) 23_565 . ?
O1 Mn1 O4 87.99(18) . . ?
O1 C10 O1 125.1(15) . 19 ?
O1 C10 C9 117.4(7) . . ?
O1 C10 C9 117.4(7) 19 . ?
O2 V1 O2 180.0 13_677 . ?
O2 V1 N1 90.000(3) 13_677 . ?
O2 V1 N1 90.000(2) . . ?
O2 V1 N1 90.001(2) 13_677 13_677 ?
O2 V1 N1 89.999(3) . 13_677 ?
N1 V1 N1 180.0 . 13_677 ?
O2 V1 N2 90.000(3) 13_677 13_677 ?
O2 V1 N2 90.000(3) . 13_677 ?
N1 V1 N2 90.000(3) . 13_677 ?
N1 V1 N2 90.000(3) 13_677 13_677 ?
O2 V1 N2 90.000(3) 13_677 . ?
O2 V1 N2 90.000(3) . . ?
N1 V1 N2 90.000(3) . . ?
N1 V1 N2 90.000(3) 13_677 . ?
N2 V1 N2 180.0 13_677 . ?
C6 C7 C8 124.9(7) . . ?
C6 C7 H7 117.5 . . ?
C8 C7 H7 117.5 . . ?
Mn1 O3 Mn1 120.0 3_665 14_566 ?
Mn1 O3 Mn1 120.000(1) 3_665 . ?
Mn1 O3 Mn1 120.0 14_566 . ?
C9 C8 C7 122.8(9) . . ?
C9 C8 H8 118.6 . . ?
C7 C8 H8 118.6 . . ?
C10 O1 Mn1 136.1(9) . . ?
C7 C6 C7 112.3(10) . 19 ?
C7 C6 C3 123.8(5) . . ?
C7 C6 C3 123.8(5) 19 . ?
C2 N1 C2 110.3(12) 16_557 . ?
C2 N1 V1 124.8(6) 16_557 . ?
C2 N1 V1 124.8(6) . . ?
C4 N2 C4 107.1(12) 4_675 . ?
C4 N2 V1 126.4(6) 4_675 . ?
C4 N2 V1 126.4(6) . . ?
C8 C9 C8 112.1(12) 19 . ?
C8 C9 C10 124.0(6) 19 . ?
C8 C9 C10 124.0(6) . . ?
C5 C5 C4 108.9(5) 4_675 . ?
C5 C5 H5 125.5 4_675 . ?
C4 C5 H5 125.5 . . ?
C4 C3 C2 125.4(9) . . ?
C4 C3 C6 118.4(9) . . ?
C2 C3 C6 116.2(10) . . ?
C3 C4 N2 124.3(8) . . ?
C3 C4 C5 128.2(9) . . ?
N2 C4 C5 107.5(10) . . ?
N1 C2 C3 129.0(10) . . ?
N1 C2 C1 107.5(8) . . ?
C3 C2 C1 123.5(8) . . ?
C1 C1 C2 107.4(4) 16_557 . ?
C1 C1 H1 126.3 16_557 . ?
C2 C1 H1 126.3 . . ?

loop_
_geom_bond_atom_site_label_1
_geom_bond_atom_site_label_2
_geom_bond_distance
_geom_bond_site_symmetry_2
_geom_bond_publ_flag
Mn1 O3 2.099(2) . ?
Mn1 O1 2.135(6) 16_556 ?
Mn1 O1 2.135(6) 8_566 ?
Mn1 O1 2.135(6) 23_565 ?
Mn1 O1 2.135(6) . ?
Mn1 O4 2.179(12) . ?
C10 O1 1.267(7) . ?
C10 O1 1.267(7) 19 ?
C10 C9 1.453(17) . ?
V1 O2 1.938(14) 13_677 ?
V1 O2 1.938(14) . ?
V1 N1 1.982(12) . ?
V1 N1 1.982(12) 13_677 ?
V1 N2 2.053(10) 13_677 ?
V1 N2 2.053(10) . ?
C7 C6 1.273(6) . ?
C7 C8 1.515(11) . ?
C7 H7 0.9500 . ?
O3 Mn1 2.099(2) 3_665 ?
O3 Mn1 2.099(2) 14_566 ?
C8 C9 1.311(6) . ?
C8 H8 0.9500 . ?
C6 C7 1.273(6) 19 ?
C6 C3 1.427(12) . ?
N1 C2 1.329(10) 16_557 ?
N1 C2 1.329(10) . ?
N2 C4 1.361(10) 4_675 ?
N2 C4 1.361(10) . ?
C9 C8 1.311(6) 19 ?
C5 C5 1.245(14) 4_675 ?
C5 C4 1.459(10) . ?
C5 H5 0.9500 . ?
C3 C4 1.336(11) . ?
C3 C2 1.384(11) . ?
C2 C1 1.530(13) . ?
C1 C1 1.269(14) 16_557 ?
C1 H1 0.9500 . ?
